data_7017737
loop_
_publ_author_name
'Mujkic, Monika'
'Lentz, Dieter'

_publ_section_title
;
 Syntheses of highly unsaturated isocyanides via organometallic pathways.
;
_journal_issue 3
_journal_name_full 'Dalton transactions (Cambridge, England : 2003)'
_journal_page_first 839
_journal_page_last 849
_journal_paper_doi 10.1039/c1dt11382h
_journal_volume 41
_journal_year 2012
_chemical_formula_sum 'C13 H9 Cr F2 N O5 Si'
_chemical_formula_weight 377.30
_chemical_name_systematic
;
?
;
_space_group_IT_number 14
_symmetry_cell_setting monoclinic
_symmetry_space_group_name_Hall '-P 2yn'
_symmetry_space_group_name_H-M 'P 1 21/n 1'
_atom_sites_solution_hydrogens geom
_atom_sites_solution_primary direct
_atom_sites_solution_secondary difmap
_audit_creation_method SHELXL-97
_cell_angle_alpha 90.00
_cell_angle_beta 93.923(5)
_cell_angle_gamma 90.00
_cell_formula_units_Z 4
_cell_length_a 6.1314(18)
_cell_length_b 11.701(2)
_cell_length_c 23.613(6)
_cell_measurement_reflns_used 945
_cell_measurement_temperature 173(2)
_cell_measurement_theta_max 27.8
_cell_measurement_theta_min 3.5
_cell_volume 1690.1(7)
_computing_cell_refinement 'SAINT (BRUKER-AXS)'
_computing_data_collection 'SMART (BRUKER-AXS)'
_computing_data_reduction 'SAINT (BRUKER-AXS)'
_computing_structure_refinement 'SHELXL-97 (Sheldrick, 1997)'
_diffrn_ambient_temperature 173(2)
_diffrn_measured_fraction_theta_full 1.000
_diffrn_measured_fraction_theta_max 1.000
_diffrn_measurement_device_type 'Bruker-AXS SMART CCD'
_diffrn_measurement_method 'omega scan'
_diffrn_radiation_monochromator graphite
_diffrn_radiation_source 'fine-focus sealed tube'
_diffrn_radiation_type MoK\a
_diffrn_radiation_wavelength 0.71073
_diffrn_reflns_av_R_equivalents 0.0491
_diffrn_reflns_av_sigmaI/netI 0.0349
_diffrn_reflns_limit_h_max 7
_diffrn_reflns_limit_h_min -7
_diffrn_reflns_limit_k_max 13
_diffrn_reflns_limit_k_min -14
_diffrn_reflns_limit_l_max 29
_diffrn_reflns_limit_l_min -29
_diffrn_reflns_number 19666
_diffrn_reflns_theta_full 26.35
_diffrn_reflns_theta_max 26.35
_diffrn_reflns_theta_min 1.73
_exptl_absorpt_coefficient_mu 0.788
_exptl_absorpt_correction_T_max 1.0
_exptl_absorpt_correction_T_min 0.765
_exptl_absorpt_correction_type multi-scan
_exptl_absorpt_process_details 'SADABS (Bruker-AXS)'
_exptl_crystal_colour 'pale yellow'
_exptl_crystal_density_diffrn 1.483
_exptl_crystal_density_method 'not measured'
_exptl_crystal_description platelett
_exptl_crystal_F_000 760
_exptl_crystal_size_max 0.32
_exptl_crystal_size_mid 0.28
_exptl_crystal_size_min 0.04
_refine_diff_density_max 0.596
_refine_diff_density_min -0.495
_refine_diff_density_rms 0.079
_refine_ls_extinction_method none
_refine_ls_goodness_of_fit_ref 1.054
_refine_ls_hydrogen_treatment constr
_refine_ls_matrix_type full
_refine_ls_number_parameters 211
_refine_ls_number_reflns 3458
_refine_ls_number_restraints 0
_refine_ls_restrained_S_all 1.054
_refine_ls_R_factor_all 0.0700
_refine_ls_R_factor_gt 0.0463
_refine_ls_shift/su_max 0.000
_refine_ls_shift/su_mean 0.000
_refine_ls_structure_factor_coef Fsqd
_refine_ls_weighting_details 'calc w=1/[\s^2^(Fo^2^)+(0.0553P)^2^+1.9700P] where P=(Fo^2^+2Fc^2^)/3'
_refine_ls_weighting_scheme calc
_refine_ls_wR_factor_gt 0.1094
_refine_ls_wR_factor_ref 0.1219
_reflns_number_gt 2520
_reflns_number_total 3458
_reflns_threshold_expression >2sigma(I)
_cod_data_source_file c1dt11382h.txt
_cod_data_source_block shelxl
_cod_original_cell_volume 1690.1(8)
_cod_original_sg_symbol_H-M P2(1)/n
_cod_database_code 7017737

loop_
_symmetry_equiv_pos_as_xyz
'x, y, z'
'-x+1/2, y+1/2, -z+1/2'
'-x, -y, -z'
'x-1/2, -y-1/2, z-1/2'

loop_
_atom_site_label
_atom_site_type_symbol
_atom_site_fract_x
_atom_site_fract_y
_atom_site_fract_z
_atom_site_U_iso_or_equiv
_atom_site_adp_type
_atom_site_occupancy
_atom_site_symmetry_multiplicity
_atom_site_calc_flag
_atom_site_refinement_flags
Cr1 Cr 0.97246(7) 0.45492(4) 0.15360(2) 0.02300(16) Uani 1 1 d .
C1 C 1.1145(5) 0.5444(3) 0.21285(14) 0.0300(7) Uani 1 1 d .
C2 C 0.8616(5) 0.3547(3) 0.20870(13) 0.0303(7) Uani 1 1 d .
C3 C 1.2234(5) 0.3599(3) 0.15247(14) 0.0299(7) Uani 1 1 d .
C4 C 0.7204(5) 0.5504(3) 0.15465(15) 0.0345(8) Uani 1 1 d .
C5 C 1.0857(5) 0.5493(3) 0.09579(14) 0.0327(7) Uani 1 1 d .
C6 C 0.8214(5) 0.3641(3) 0.09492(13) 0.0280(7) Uani 1 1 d .
C7 C 0.5999(5) 0.2418(3) 0.02386(14) 0.0329(7) Uani 1 1 d .
C8 C 0.4149(6) 0.2716(3) -0.00370(15) 0.0360(8) Uani 1 1 d .
C9 C 0.2852(6) 0.2021(3) -0.04179(14) 0.0341(8) Uani 1 1 d .
C10 C 0.1761(5) 0.1421(3) -0.07311(14) 0.0331(7) Uani 1 1 d .
C11 C -0.1716(6) -0.0418(3) -0.08746(17) 0.0439(9) Uani 1 1 d .
H11A H -0.0828 -0.0897 -0.0608 0.066 Uiso 1 1 calc R
H11B H -0.2547 -0.0905 -0.1150 0.066 Uiso 1 1 calc R
H11C H -0.2730 0.0040 -0.0665 0.066 Uiso 1 1 calc R
C12 C 0.2044(6) -0.0290(3) -0.16584(16) 0.0422(9) Uani 1 1 d .
H12A H 0.3169 0.0225 -0.1788 0.063 Uiso 1 1 calc R
H12B H 0.1261 -0.0649 -0.1988 0.063 Uiso 1 1 calc R
H12C H 0.2735 -0.0882 -0.1413 0.063 Uiso 1 1 calc R
C13 C -0.1528(7) 0.1561(3) -0.17113(16) 0.0451(9) Uani 1 1 d .
H13A H -0.2487 0.2006 -0.1480 0.068 Uiso 1 1 calc R
H13B H -0.2415 0.1139 -0.2002 0.068 Uiso 1 1 calc R
H13C H -0.0534 0.2078 -0.1894 0.068 Uiso 1 1 calc R
F1 F 0.6757(4) 0.1366(2) 0.01775(12) 0.0750(9) Uani 1 1 d .
F2 F 0.3470(5) 0.3788(2) 0.00491(14) 0.0887(11) Uani 1 1 d .
N1 N 0.7236(5) 0.3076(3) 0.06077(12) 0.0368(7) Uani 1 1 d .
O1 O 1.1971(4) 0.5964(2) 0.24884(11) 0.0457(7) Uani 1 1 d .
O2 O 0.7998(4) 0.2938(2) 0.24135(10) 0.0472(7) Uani 1 1 d .
O3 O 1.3753(4) 0.3033(2) 0.15222(12) 0.0472(7) Uani 1 1 d .
O4 O 0.5702(4) 0.6077(2) 0.15498(13) 0.0551(8) Uani 1 1 d .
O5 O 1.1537(4) 0.6028(2) 0.06098(11) 0.0490(7) Uani 1 1 d .
Si1 Si 0.00839(14) 0.05389(7) -0.12529(4) 0.0277(2) Uani 1 1 d .

loop_
_atom_site_aniso_label
_atom_site_aniso_U_11
_atom_site_aniso_U_22
_atom_site_aniso_U_33
_atom_site_aniso_U_23
_atom_site_aniso_U_13
_atom_site_aniso_U_12
Cr1 0.0206(2) 0.0275(3) 0.0205(3) -0.0024(2) -0.00166(18) -0.0037(2)
C1 0.0309(16) 0.0312(17) 0.0273(17) 0.0029(14) -0.0036(14) -0.0019(14)
C2 0.0317(17) 0.0344(18) 0.0247(17) -0.0071(15) 0.0010(14) -0.0040(14)
C3 0.0271(16) 0.0312(17) 0.0311(18) -0.0031(14) -0.0007(13) -0.0052(14)
C4 0.0275(17) 0.0383(19) 0.0371(19) -0.0018(16) -0.0014(14) -0.0035(15)
C5 0.0265(16) 0.0384(18) 0.0322(18) -0.0032(16) -0.0046(14) -0.0008(14)
C6 0.0230(15) 0.0374(18) 0.0236(16) -0.0011(14) 0.0017(13) -0.0054(13)
C7 0.0350(18) 0.0384(19) 0.0250(17) -0.0059(14) 0.0002(14) -0.0061(15)
C8 0.0416(19) 0.0303(17) 0.0353(19) -0.0060(15) -0.0035(16) -0.0039(15)
C9 0.0359(18) 0.0370(19) 0.0287(18) 0.0016(15) -0.0036(15) -0.0051(15)
C10 0.0318(17) 0.0343(18) 0.0324(18) -0.0027(15) -0.0043(14) -0.0047(14)
C11 0.040(2) 0.044(2) 0.047(2) -0.0015(18) 0.0003(17) -0.0102(17)
C12 0.044(2) 0.042(2) 0.040(2) -0.0005(17) -0.0005(17) 0.0055(17)
C13 0.055(2) 0.0334(19) 0.043(2) -0.0046(17) -0.0196(18) 0.0059(17)
F1 0.0680(17) 0.0576(16) 0.093(2) -0.0337(15) -0.0431(15) 0.0228(13)
F2 0.0839(19) 0.0468(15) 0.127(3) -0.0416(16) -0.0570(18) 0.0211(14)
N1 0.0333(15) 0.0536(19) 0.0234(14) -0.0049(14) 0.0008(12) -0.0167(14)
O1 0.0593(17) 0.0400(14) 0.0351(14) -0.0041(12) -0.0172(13) -0.0096(13)
O2 0.0592(17) 0.0463(16) 0.0373(15) 0.0043(13) 0.0117(13) -0.0101(13)
O3 0.0312(13) 0.0445(15) 0.0663(18) 0.0008(13) 0.0063(12) 0.0056(12)
O4 0.0346(15) 0.0549(18) 0.076(2) -0.0028(15) 0.0027(14) 0.0136(13)
O5 0.0549(16) 0.0507(16) 0.0427(16) 0.0132(13) 0.0120(13) -0.0049(13)
Si1 0.0289(5) 0.0268(4) 0.0263(5) -0.0022(4) -0.0060(4) -0.0025(4)

loop_
_atom_type_symbol
_atom_type_description
_atom_type_scat_dispersion_real
_atom_type_scat_dispersion_imag
_atom_type_scat_source
C C 0.0033 0.0016 'International Tables Vol C Tables 4.2.6.8 and 6.1.1.4'
O O 0.0106 0.0060 'International Tables Vol C Tables 4.2.6.8 and 6.1.1.4'
F F 0.0171 0.0103 'International Tables Vol C Tables 4.2.6.8 and 6.1.1.4'
Cr Cr 0.3209 0.6236 'International Tables Vol C Tables 4.2.6.8 and 6.1.1.4'
Si Si 0.0817 0.0704 'International Tables Vol C Tables 4.2.6.8 and 6.1.1.4'
N N 0.0061 0.0033 'International Tables Vol C Tables 4.2.6.8 and 6.1.1.4'
H H 0.0000 0.0000 'International Tables Vol C Tables 4.2.6.8 and 6.1.1.4'

loop_
_geom_angle_atom_site_label_1
_geom_angle_atom_site_label_2
_geom_angle_atom_site_label_3
_geom_angle
C3 Cr1 C4 179.94(17)
C3 Cr1 C1 90.11(14)
C4 Cr1 C1 89.92(14)
C3 Cr1 C2 88.67(14)
C4 Cr1 C2 91.39(14)
C1 Cr1 C2 90.19(13)
C3 Cr1 C5 89.65(14)
C4 Cr1 C5 90.29(14)
C1 Cr1 C5 92.09(14)
C2 Cr1 C5 177.17(14)
C3 Cr1 C6 90.98(14)
C4 Cr1 C6 89.00(14)
C1 Cr1 C6 178.35(13)
C2 Cr1 C6 88.60(13)
C5 Cr1 C6 89.16(14)
O1 C1 Cr1 178.7(3)
O2 C2 Cr1 178.5(3)
O3 C3 Cr1 179.4(3)
O4 C4 Cr1 179.6(4)
O5 C5 Cr1 178.4(3)
N1 C6 Cr1 177.3(3)
C8 C7 F1 119.3(3)
C8 C7 N1 126.4(3)
F1 C7 N1 114.3(3)
C7 C8 F2 116.1(3)
C7 C8 C9 126.1(3)
F2 C8 C9 117.8(3)
C10 C9 C8 178.8(4)
C9 C10 Si1 176.8(3)
C6 N1 C7 176.1(3)
C11 Si1 C13 111.21(19)
C11 Si1 C12 111.20(18)
C13 Si1 C12 111.93(18)
C11 Si1 C10 109.73(17)
C13 Si1 C10 106.09(16)
C12 Si1 C10 106.42(16)

loop_
_geom_bond_atom_site_label_1
_geom_bond_atom_site_label_2
_geom_bond_distance
Cr1 C3 1.900(3)
Cr1 C4 1.909(3)
Cr1 C1 1.909(3)
Cr1 C2 1.911(3)
Cr1 C5 1.922(4)
Cr1 C6 1.931(3)
C1 O1 1.135(4)
C2 O2 1.134(4)
C3 O3 1.143(4)
C4 O4 1.139(4)
C5 O5 1.135(4)
C6 N1 1.175(4)
C7 C8 1.315(5)
C7 F1 1.327(4)
C7 N1 1.356(4)
C8 F2 1.341(4)
C8 C9 1.416(5)
C9 C10 1.191(5)
C10 Si1 1.862(3)
C11 Si1 1.845(4)
C12 Si1 1.860(4)
C13 Si1 1.852(4)
